data_2243491
loop_
_publ_author_name
'Zouitini, Ayman'
'Faizi, Md. Serajul Haque'
'Ouzidan, Younes'
'Ouazzani Chahdi, Fouad'
'Marrot, J\'er\^ome'
'Prim, Damien'
'Dege, Necmi'
'Mashrai, Ashraf'

_publ_contact_author
;
Faculity of Pharmacy, University of Science and Technology, Ibb Branch,
Ibb, Yemen
;
_publ_section_title
;
 Synthesis, crystal structure at 219K and Hirshfeld surface analyses of
 1,4,6-trimethylquinoxaline-2,3(1<i>H</i>,4<i>H</i>)-dione monohydrate
;
_journal_coeditor_code YK2133
_journal_issue 8
_journal_name_full 'Acta Crystallographica Section E'
_journal_page_first 1296
_journal_page_last 1301
_journal_paper_doi 10.1107/S2056989020009573
_journal_volume 76
_journal_year 2020
_chemical_formula_iupac 'C11 H12 N2 O2, H2 O'
_chemical_formula_moiety 'C11 H12 N2 O2, H2 O'
_chemical_formula_sum 'C11 H14 N2 O3'
_chemical_formula_weight 222.24
_chemical_name_systematic
;
1,4,6-Trimethylquinoxaline-2,3(1<i>H</i>,4<i>H</i>)-dione monohydrate
;
_space_group_crystal_system monoclinic
_space_group_IT_number 14
_space_group_name_Hall '-P 2yn'
_space_group_name_H-M_alt 'P 1 21/n 1'
_atom_sites_solution_hydrogens mixed
_atom_sites_solution_primary direct
_atom_sites_solution_secondary difmap
_audit_creation_method SHELXL-2018/3
_cell_angle_alpha 90
_cell_angle_beta 101.556(3)
_cell_angle_gamma 90
_cell_formula_units_Z 4
_cell_length_a 7.0695(4)
_cell_length_b 10.8321(5)
_cell_length_c 14.4349(6)
_cell_measurement_reflns_used 7373
_cell_measurement_temperature 219(2)
_cell_measurement_theta_max 24.71
_cell_measurement_theta_min 2.36
_cell_volume 1082.98(9)
_computing_cell_refinement
;
SAINT (Bruker, 2016)
;
_computing_data_collection
;
APEX3 (Bruker, 2016)
;
_computing_data_reduction
;
SAINT (Bruker, 2016)
;
_computing_molecular_graphics
;
<i>OLEX2</i> (Dolomanov <i>et al.</i>,  2009)
and Mercury (Macrae <i>et al.</i>,  2020)
;
_computing_publication_material
;
WinGX (Farrugia, 2012), PLATON (Spek, 2020)
and publCIF (Westrip, 2010)
;
_computing_structure_refinement
;
SHELXL2018 (Sheldrick, 2015b)
;
_computing_structure_solution
;
SHELXT (Sheldrick, 2015a)
;
_diffrn_ambient_temperature 219(2)
_diffrn_measured_fraction_theta_full 0.991
_diffrn_measured_fraction_theta_max 0.991
_diffrn_measurement_device_type 'Bruker APEXII CCD'
_diffrn_measurement_method '\f and \w scans'
_diffrn_radiation_type MoK\a
_diffrn_radiation_wavelength 0.71073
_diffrn_reflns_av_R_equivalents 0.0620
_diffrn_reflns_av_unetI/netI 0.0208
_diffrn_reflns_limit_h_max 8
_diffrn_reflns_limit_h_min -8
_diffrn_reflns_limit_k_max 12
_diffrn_reflns_limit_k_min -12
_diffrn_reflns_limit_l_max 17
_diffrn_reflns_limit_l_min -17
_diffrn_reflns_number 32798
_diffrn_reflns_theta_full 25.154
_diffrn_reflns_theta_max 25.154
_diffrn_reflns_theta_min 2.368
_diffrn_source 'fine-focus sealed tube'
_exptl_absorpt_coefficient_mu 0.100
_exptl_absorpt_correction_type multi-scan
_exptl_absorpt_process_details
;
(SADABS; Krause <i>et al.</i>,  2015)
;
_exptl_crystal_colour yellow
_exptl_crystal_density_diffrn 1.363
_exptl_crystal_description parallelepiped
_exptl_crystal_F_000 472
_exptl_crystal_size_max 0.300
_exptl_crystal_size_mid 0.180
_exptl_crystal_size_min 0.040
_refine_diff_density_max 0.207
_refine_diff_density_min -0.184
_refine_ls_extinction_coef 0.0031(9)
_refine_ls_extinction_expression Fc^*^=kFc[1+0.001xFc^2^\l^3^/sin(2\q)]^-1/4^
_refine_ls_extinction_method
;
SHELXL2018 (Sheldrick, 2015b)
;
_refine_ls_goodness_of_fit_ref 1.243
_refine_ls_hydrogen_treatment constr
_refine_ls_matrix_type full
_refine_ls_number_parameters 201
_refine_ls_number_reflns 1935
_refine_ls_number_restraints 30
_refine_ls_restrained_S_all 1.233
_refine_ls_R_factor_all 0.0802
_refine_ls_R_factor_gt 0.0670
_refine_ls_shift/su_max 0.000
_refine_ls_shift/su_mean 0.000
_refine_ls_structure_factor_coef Fsqd
_refine_ls_weighting_details 'w=1/[\s^2^(Fo^2^)+(0.0097P)^2^+1.8308P] where P=(Fo^2^+2Fc^2^)/3'
_refine_ls_weighting_scheme calc
_refine_ls_wR_factor_gt 0.1419
_refine_ls_wR_factor_ref 0.1473
_reflns_number_gt 1563
_reflns_number_total 1935
_reflns_threshold_expression 'I > 2\s(I)'
_cod_data_source_file yk2133sup1.cif
_cod_data_source_block I
_cod_original_sg_symbol_H-M 'P 21/n'
_cod_database_code 2243491
_shelx_space_group_comment
;
The symmetry employed for this shelxl refinement is uniquely defined
by the following loop, which should always be used as a source of
symmetry information in preference to the above space-group names.
They are only intended as comments.
;
_shelx_estimated_absorpt_t_min 0.970
_shelx_estimated_absorpt_t_max 0.996

loop_
_space_group_symop_operation_xyz
'x, y, z'
'-x+1/2, y+1/2, -z+1/2'
'-x, -y, -z'
'x-1/2, -y-1/2, z-1/2'

loop_
_atom_site_type_symbol
_atom_site_label
_atom_site_fract_x
_atom_site_fract_y
_atom_site_fract_z
_atom_site_U_iso_or_equiv
_atom_site_adp_type
_atom_site_calc_flag
_atom_site_occupancy
_atom_site_disorder_assembly
_atom_site_disorder_group
O O1 0.3712(4) 1.3409(2) 0.00205(17) 0.0479(7) Uani d 1 . .
O O2 0.3853(4) 1.2710(3) 0.18106(17) 0.0581(8) Uani d 1 . .
C C1 0.2612(4) 0.9861(3) 0.0618(3) 0.0409(8) Uani d 1 . .
C C2A 0.2177(14) 0.8598(10) 0.0725(6) 0.034(2) Uani d 0.706(7) A 1
H H2A 0.219201 0.830335 0.133895 0.041 Uiso calc 0.706(7) A 1
C C2B 0.228(5) 0.879(3) 0.1074(16) 0.048(7) Uani d 0.294(7) A 2
H H2B 0.237848 0.867991 0.172811 0.057 Uiso calc 0.294(7) A 2
C C3A 0.1723(13) 0.7756(12) -0.0031(7) 0.037(2) Uani d 0.706(7) A 1
C C3B 0.175(4) 0.788(3) 0.0367(16) 0.037(5) Uani d 0.294(7) A 2
H H3B 0.152151 0.706837 0.055446 0.045 Uiso calc 0.294(7) A 2
C C4A 0.1703(14) 0.8174(10) -0.0933(6) 0.038(2) Uani d 0.706(7) A 1
H H4A 0.142000 0.761812 -0.144148 0.045 Uiso calc 0.706(7) A 1
C C4B 0.156(3) 0.811(2) -0.0554(16) 0.035(6) Uani d 0.294(7) A 2
C C5A 0.210(2) 0.9418(16) -0.1111(9) 0.039(3) Uani d 0.706(7) A 1
H H5A 0.207157 0.970180 -0.172834 0.047 Uiso calc 0.706(7) A 1
C C5B 0.193(5) 0.923(4) -0.087(2) 0.032(6) Uani d 0.294(7) A 2
H H5B 0.176018 0.933494 -0.153049 0.038 Uiso calc 0.294(7) A 2
C C6 0.2535(4) 1.0233(3) -0.0314(2) 0.0369(8) Uani d 1 . .
N N1 0.2915(4) 1.1465(2) -0.05089(18) 0.0359(7) Uani d 1 . .
C C9 0.3382(4) 1.2324(3) 0.0177(2) 0.0354(7) Uani d 1 . .
C C10 0.3472(5) 1.1936(3) 0.1182(2) 0.0402(8) Uani d 1 . .
N N2 0.3101(4) 1.0729(3) 0.1354(2) 0.0440(7) Uani d 1 . .
C C8 0.2761(6) 1.1869(4) -0.1493(2) 0.0540(10) Uani d 1 . .
H H8A 0.223018 1.120497 -0.191729 0.081 Uiso calc 0.22(4) . .
H H8B 0.403194 1.208575 -0.159941 0.081 Uiso calc 0.22(4) . .
H H8C 0.191973 1.258317 -0.161254 0.081 Uiso calc 0.22(4) . .
H H8D 0.322439 1.271095 -0.150220 0.081 Uiso calc 0.78(4) . .
H H8E 0.142263 1.183017 -0.182009 0.081 Uiso calc 0.78(4) . .
H H8F 0.353484 1.133275 -0.180695 0.081 Uiso calc 0.78(4) . .
C C11 0.3169(7) 1.0381(4) 0.2335(3) 0.0696(13) Uani d 1 . .
H H11A 0.279949 0.952205 0.236449 0.104 Uiso calc 0.24(5) . .
H H11B 0.228285 1.089532 0.259797 0.104 Uiso calc 0.24(5) . .
H H11C 0.446948 1.049549 0.269709 0.104 Uiso calc 0.24(5) . .
H H11D 0.356839 1.108652 0.274187 0.104 Uiso calc 0.76(5) . .
H H11E 0.408503 0.971326 0.250839 0.104 Uiso calc 0.76(5) . .
H H11F 0.189839 1.011308 0.240928 0.104 Uiso calc 0.76(5) . .
O O3 0.3982(6) 1.4989(3) -0.1600(2) 0.0833(11) Uani d 1 . .
H H3A 0.382975 1.460410 -0.109907 0.125 Uiso d 1 . .
H H3C 0.477462 1.559146 -0.144450 0.125 Uiso d 1 . .
C C7A 0.1315(8) 0.6428(5) 0.0165(4) 0.0528(17) Uani d 0.706(7) A 1
H H7A2 0.035271 0.639039 0.055782 0.079 Uiso calc 0.706(7) A 1
H H7A3 0.249382 0.603381 0.049019 0.079 Uiso calc 0.706(7) A 1
H H7A1 0.083495 0.600399 -0.042761 0.079 Uiso calc 0.706(7) A 1
C C7B 0.0926(19) 0.7135(13) -0.1317(10) 0.062(5) Uani d 0.294(7) A 2
H H7B1 0.025634 0.753011 -0.189272 0.093 Uiso calc 0.294(7) A 2
H H7B2 0.006626 0.655227 -0.110056 0.093 Uiso calc 0.294(7) A 2
H H7B3 0.205065 0.670198 -0.143967 0.093 Uiso calc 0.294(7) A 2

loop_
_atom_site_aniso_label
_atom_site_aniso_U_11
_atom_site_aniso_U_22
_atom_site_aniso_U_33
_atom_site_aniso_U_12
_atom_site_aniso_U_13
_atom_site_aniso_U_23
O1 0.0528(15) 0.0419(15) 0.0475(14) -0.0027(12) 0.0067(11) 0.0004(12)
O2 0.0675(18) 0.0632(18) 0.0414(14) -0.0097(14) 0.0057(12) -0.0075(14)
C1 0.0219(15) 0.0408(19) 0.059(2) 0.0014(14) 0.0050(14) 0.0022(17)
C2A 0.026(3) 0.038(6) 0.038(5) 0.003(3) 0.007(4) 0.000(5)
C2B 0.051(9) 0.040(10) 0.051(13) -0.009(7) 0.008(11) -0.016(11)
C3A 0.029(3) 0.039(5) 0.043(8) -0.003(3) 0.006(5) -0.005(6)
C3B 0.040(8) 0.034(10) 0.036(13) 0.003(7) 0.003(10) -0.004(11)
C4A 0.035(3) 0.039(4) 0.037(5) 0.003(2) 0.002(4) -0.005(4)
C4B 0.033(7) 0.042(11) 0.029(14) -0.002(7) 0.008(10) -0.013(11)
C5A 0.038(5) 0.038(5) 0.039(6) -0.002(4) 0.002(4) 0.006(4)
C5B 0.014(7) 0.042(14) 0.038(13) 0.005(7) 0.003(8) 0.005(10)
C6 0.0200(15) 0.0367(18) 0.050(2) 0.0025(13) -0.0020(13) -0.0011(15)
N1 0.0297(14) 0.0393(15) 0.0358(15) 0.0005(12) -0.0002(11) -0.0006(12)
C9 0.0259(16) 0.0385(19) 0.0407(18) 0.0022(14) 0.0037(13) -0.0001(15)
C10 0.0318(17) 0.052(2) 0.0362(18) -0.0002(15) 0.0048(14) -0.0006(16)
N2 0.0360(15) 0.0523(18) 0.0448(17) 0.0004(14) 0.0108(13) 0.0091(14)
C8 0.063(3) 0.057(2) 0.037(2) 0.002(2) -0.0016(17) 0.0010(17)
C11 0.081(3) 0.078(3) 0.054(3) 0.002(3) 0.023(2) 0.017(2)
O3 0.127(3) 0.069(2) 0.0480(17) -0.041(2) 0.0053(18) 0.0030(16)
C7A 0.055(3) 0.041(3) 0.063(4) -0.001(2) 0.013(3) 0.002(3)
C7B 0.048(8) 0.063(9) 0.077(10) -0.005(7) 0.014(7) -0.045(8)

loop_
_atom_type_symbol
_atom_type_description
_atom_type_scat_dispersion_real
_atom_type_scat_dispersion_imag
_atom_type_scat_source
C C 0.0033 0.0016 'International Tables Vol C Tables 4.2.6.8 and 6.1.1.4'
H H 0.0000 0.0000 'International Tables Vol C Tables 4.2.6.8 and 6.1.1.4'
N N 0.0061 0.0033 'International Tables Vol C Tables 4.2.6.8 and 6.1.1.4'
O O 0.0106 0.0060 'International Tables Vol C Tables 4.2.6.8 and 6.1.1.4'

loop_
_geom_angle_atom_site_label_1
_geom_angle_atom_site_label_2
_geom_angle_atom_site_label_3
_geom_angle_site_symmetry_1
_geom_angle_site_symmetry_3
_geom_angle
_geom_angle_publ_flag
C2B C1 C6 . . 136.5(10) ?
C2B C1 N2 . . 104.1(10) ?
C6 C1 N2 . . 119.4(3) ?
C6 C1 C2A . . 114.6(5) ?
N2 C1 C2A . . 126.0(5) ?
C3A C2A C1 . . 124.1(8) ?
C3A C2A H2A . . 117.9 ?
C1 C2A H2A . . 117.9 ?
C1 C2B C3B . . 107(2) ?
C1 C2B H2B . . 126.6 ?
C3B C2B H2B . . 126.6 ?
C4A C3A C2A . . 118.5(11) ?
C4A C3A C7A . . 121.8(10) ?
C2A C3A C7A . . 119.7(9) ?
C4B C3B C2B . . 123(3) ?
C4B C3B H3B . . 118.5 ?
C2B C3B H3B . . 118.5 ?
C3A C4A C5A . . 121.5(11) ?
C3A C4A H4A . . 119.2 ?
C5A C4A H4A . . 119.2 ?
C3B C4B C5B . . 122(3) ?
C3B C4B C7B . . 123(2) ?
C5B C4B C7B . . 115(2) ?
C4A C5A C6 . . 117.4(9) ?
C4A C5A H5A . . 121.3 ?
C6 C5A H5A . . 121.3 ?
C4B C5B C6 . . 125(2) ?
C4B C5B H5B . . 117.5 ?
C6 C5B H5B . . 117.5 ?
C5B C6 C1 . . 106.7(11) ?
C5B C6 N1 . . 133.4(11) ?
C1 C6 N1 . . 119.8(3) ?
C1 C6 C5A . . 123.8(6) ?
N1 C6 C5A . . 116.4(6) ?
C9 N1 C6 . . 122.5(3) ?
C9 N1 C8 . . 117.6(3) ?
C6 N1 C8 . . 119.9(3) ?
O1 C9 N1 . . 123.5(3) ?
O1 C9 C10 . . 118.3(3) ?
N1 C9 C10 . . 118.2(3) ?
O2 C10 N2 . . 122.8(3) ?
O2 C10 C9 . . 119.0(3) ?
N2 C10 C9 . . 118.2(3) ?
C10 N2 C1 . . 121.9(3) ?
C10 N2 C11 . . 117.0(3) ?
C1 N2 C11 . . 121.0(3) ?
N1 C8 H8A . . 109.5 ?
N1 C8 H8B . . 109.5 ?
H8A C8 H8B . . 109.5 ?
N1 C8 H8C . . 109.5 ?
H8A C8 H8C . . 109.5 ?
H8B C8 H8C . . 109.5 ?
N1 C8 H8D . . 109.5 ?
H8A C8 H8D . . 141.1 ?
H8B C8 H8D . . 56.3 ?
H8C C8 H8D . . 56.3 ?
N1 C8 H8E . . 109.5 ?
H8A C8 H8E . . 56.3 ?
H8B C8 H8E . . 141.1 ?
H8C C8 H8E . . 56.3 ?
H8D C8 H8E . . 109.5 ?
N1 C8 H8F . . 109.5 ?
H8A C8 H8F . . 56.3 ?
H8B C8 H8F . . 56.3 ?
H8C C8 H8F . . 141.1 ?
H8D C8 H8F . . 109.5 ?
H8E C8 H8F . . 109.5 ?
N2 C11 H11A . . 109.5 ?
N2 C11 H11B . . 109.5 ?
H11A C11 H11B . . 109.5 ?
N2 C11 H11C . . 109.5 ?
H11A C11 H11C . . 109.5 ?
H11B C11 H11C . . 109.5 ?
N2 C11 H11D . . 109.5 ?
H11A C11 H11D . . 141.1 ?
H11B C11 H11D . . 56.3 ?
H11C C11 H11D . . 56.3 ?
N2 C11 H11E . . 109.5 ?
H11A C11 H11E . . 56.3 ?
H11B C11 H11E . . 141.1 ?
H11C C11 H11E . . 56.3 ?
H11D C11 H11E . . 109.5 ?
N2 C11 H11F . . 109.5 ?
H11A C11 H11F . . 56.3 ?
H11B C11 H11F . . 56.3 ?
H11C C11 H11F . . 141.1 ?
H11D C11 H11F . . 109.5 ?
H11E C11 H11F . . 109.5 ?
H3A O3 H3C . . 109.5 ?
C3A C7A H7A2 . . 109.5 ?
C3A C7A H7A3 . . 109.5 ?
H7A2 C7A H7A3 . . 109.5 ?
C3A C7A H7A1 . . 109.5 ?
H7A2 C7A H7A1 . . 109.5 ?
H7A3 C7A H7A1 . . 109.5 ?
C4B C7B H7B1 . . 109.5 ?
C4B C7B H7B2 . . 109.5 ?
H7B1 C7B H7B2 . . 109.5 ?
C4B C7B H7B3 . . 109.5 ?
H7B1 C7B H7B3 . . 109.5 ?
H7B2 C7B H7B3 . . 109.5 ?

loop_
_geom_bond_atom_site_label_1
_geom_bond_atom_site_label_2
_geom_bond_site_symmetry_2
_geom_bond_distance
_geom_bond_publ_flag
O1 C9 . 1.228(4) ?
O2 C10 . 1.226(4) ?
C1 C2B . 1.38(3) ?
C1 C6 . 1.394(5) ?
C1 N2 . 1.409(4) ?
C1 C2A . 1.418(12) ?
C2A C3A . 1.409(11) ?
C2A H2A . 0.9400 ?
C2B C3B . 1.41(2) ?
C2B H2B . 0.9400 ?
C3A C4A . 1.375(11) ?
C3A C7A . 1.504(14) ?
C3B C4B . 1.34(3) ?
C3B H3B . 0.9400 ?
C4A C5A . 1.41(2) ?
C4A H4A . 0.9400 ?
C4B C5B . 1.34(4) ?
C4B C7B . 1.53(2) ?
C5A C6 . 1.434(17) ?
C5A H5A . 0.9400 ?
C5B C6 . 1.37(4) ?
C5B H5B . 0.9400 ?
C6 N1 . 1.401(4) ?
N1 C9 . 1.351(4) ?
N1 C8 . 1.470(4) ?
C9 C10 . 1.499(5) ?
C10 N2 . 1.365(5) ?
N2 C11 . 1.458(5) ?
C8 H8A . 0.9700 ?
C8 H8B . 0.9700 ?
C8 H8C . 0.9700 ?
C8 H8D . 0.9700 ?
C8 H8E . 0.9700 ?
C8 H8F . 0.9700 ?
C11 H11A . 0.9700 ?
C11 H11B . 0.9700 ?
C11 H11C . 0.9700 ?
C11 H11D . 0.9700 ?
C11 H11E . 0.9700 ?
C11 H11F . 0.9700 ?
O3 H3A . 0.8603 ?
O3 H3C . 0.8598 ?
C7A H7A2 . 0.9700 ?
C7A H7A3 . 0.9700 ?
C7A H7A1 . 0.9700 ?
C7B H7B1 . 0.9700 ?
C7B H7B2 . 0.9700 ?
C7B H7B3 . 0.9700 ?

loop_
_geom_hbond_atom_site_label_D
_geom_hbond_atom_site_label_H
_geom_hbond_atom_site_label_A
_geom_hbond_site_symmetry_A
_geom_hbond_distance_DH
_geom_hbond_distance_HA
_geom_hbond_distance_DA
_geom_hbond_angle_DHA
_geom_hbond_publ_flag
O3 H3A O1 . 0.86 2.09 2.936(4) 170 yes
O3 H3C O1 3_685 0.86 2.38 3.062(4) 137 yes
O3 H3C O2 3_685 0.86 2.19 2.972(5) 150 yes
C5A H5A O3 2_544 0.94 2.40 3.298(13) 160 yes
C8 H8E O2 4_585 0.97 2.45 3.335(4) 151.2 yes

loop_
_geom_torsion_atom_site_label_1
_geom_torsion_atom_site_label_2
_geom_torsion_atom_site_label_3
_geom_torsion_atom_site_label_4
_geom_torsion_site_symmetry_1
_geom_torsion_site_symmetry_2
_geom_torsion_site_symmetry_3
_geom_torsion_site_symmetry_4
_geom_torsion
_geom_torsion_publ_flag
C6 C1 C2A C3A . . . . 0.8(11) ?
N2 C1 C2A C3A . . . . -179.0(7) ?
C6 C1 C2B C3B . . . . 1(4) ?
N2 C1 C2B C3B . . . . 179.2(19) ?
C1 C2A C3A C4A . . . . 0.2(15) ?
C1 C2A C3A C7A . . . . 179.0(7) ?
C1 C2B C3B C4B . . . . -3(4) ?
C2A C3A C4A C5A . . . . -0.9(17) ?
C7A C3A C4A C5A . . . . -179.7(10) ?
C2B C3B C4B C5B . . . . 2(5) ?
C2B C3B C4B C7B . . . . -178(2) ?
C3A C4A C5A C6 . . . . 0.5(19) ?
C3B C4B C5B C6 . . . . 0(5) ?
C7B C4B C5B C6 . . . . -179(2) ?
C4B C5B C6 C1 . . . . -2(3) ?
C4B C5B C6 N1 . . . . -177.0(19) ?
C2B C1 C6 C5B . . . . 1(2) ?
N2 C1 C6 C5B . . . . -176.8(15) ?
C2B C1 C6 N1 . . . . 177.2(19) ?
N2 C1 C6 N1 . . . . -0.9(4) ?
C2A C1 C6 N1 . . . . 179.2(5) ?
N2 C1 C6 C5A . . . . 178.5(9) ?
C2A C1 C6 C5A . . . . -1.3(10) ?
C4A C5A C6 C1 . . . . 0.7(17) ?
C4A C5A C6 N1 . . . . -179.8(9) ?
C5B C6 N1 C9 . . . . 175.2(19) ?
C1 C6 N1 C9 . . . . 0.7(4) ?
C5A C6 N1 C9 . . . . -178.8(8) ?
C5B C6 N1 C8 . . . . -3(2) ?
C1 C6 N1 C8 . . . . -177.6(3) ?
C5A C6 N1 C8 . . . . 2.8(9) ?
C6 N1 C9 O1 . . . . -179.7(3) ?
C8 N1 C9 O1 . . . . -1.3(5) ?
C6 N1 C9 C10 . . . . -0.6(4) ?
C8 N1 C9 C10 . . . . 177.8(3) ?
O1 C9 C10 O2 . . . . 0.6(5) ?
N1 C9 C10 O2 . . . . -178.5(3) ?
O1 C9 C10 N2 . . . . 179.9(3) ?
N1 C9 C10 N2 . . . . 0.8(4) ?
O2 C10 N2 C1 . . . . 178.2(3) ?
C9 C10 N2 C1 . . . . -1.0(4) ?
O2 C10 N2 C11 . . . . 0.1(5) ?
C9 C10 N2 C11 . . . . -179.1(3) ?
C2B C1 N2 C10 . . . . -177.6(14) ?
C6 C1 N2 C10 . . . . 1.1(4) ?
C2A C1 N2 C10 . . . . -179.0(5) ?
C2B C1 N2 C11 . . . . 0.4(14) ?
C6 C1 N2 C11 . . . . 179.1(3) ?
C2A C1 N2 C11 . . . . -1.1(7) ?

_cod_database_fobs_code 2243491
